data_1563857
loop_
_publ_author_name
'Xiong, Gang'
'Qi, Dan'
'He, Yongke'
'You, Lixin'
'Ren, Baoyi'
'Sun, Yaguang'

_publ_section_title
;
 Lanthanide contraction and anion-controlled structure diversity in two
 types of novel 3d-4f heterometallic coordination polymers: Crystal
 structure and magnetic properties
;
_journal_name_full 'Inorganica Chimica Acta'
_journal_page_first 299
_journal_page_last 304
_journal_paper_doi 10.1016/j.ica.2018.08.044
_journal_volume 483
_journal_year 2018
_chemical_formula_moiety '0.25(C96 H64 Cu4 Er4 N16 O32), C4 H9 N O'
_chemical_formula_sum 'C28 H25 Cu Er N5 O9'
_chemical_formula_weight 806.34
_space_group_crystal_system orthorhombic
_space_group_IT_number 43
_space_group_name_Hall 'F 2 -2d'
_space_group_name_H-M_alt 'F d d 2'
_atom_sites_solution_hydrogens geom
_atom_sites_solution_primary dual
_cell_angle_alpha 90
_cell_angle_beta 90
_cell_angle_gamma 90
_cell_formula_units_Z 8
_cell_length_a 22.456(14)
_cell_length_b 24.961(16)
_cell_length_c 12.630(8)
_cell_measurement_reflns_used 4739
_cell_measurement_temperature 293
_cell_measurement_theta_max 27.5
_cell_measurement_theta_min 3.1
_cell_volume 7079(8)
_computing_cell_refinement
;
CrystalClear-SM Expert 2.0 r1 (Rigaku, 2009)
;
_computing_data_collection
;
CrystalClear-SM Expert 2.0 r1 (Rigaku, 2009)
;
_computing_data_reduction
;
CrystalClear-SM Expert 2.0 r1 (Rigaku, 2009)
;
_computing_molecular_graphics 'Olex2 (Dolomanov et al., 2009)'
_computing_publication_material 'Olex2 (Dolomanov et al., 2009)'
_computing_structure_refinement 'ShelXL (Sheldrick, 2015)'
_computing_structure_solution 'ShelXT (Sheldrick, 2015)'
_diffrn_ambient_temperature 293
_diffrn_detector CCD
_diffrn_detector_area_resol_mean 13.6612
_diffrn_measured_fraction_theta_full 0.993
_diffrn_measured_fraction_theta_max 0.992
_diffrn_measurement_details
;
scan:
	Number of images: 180
	           Slice: -60.0000 - 120.0000
	     Image width: 1.0000
	        Exp time: 20.0000
	   Rotation axis: Omega
	           Omega: 0.0000
	             Chi: 54.0000
	             Phi: 0.0000
	             XTD: 50.0838
	          2theta: 29.9494
scan:
	Number of images: 180
	           Slice: -60.0000 - 120.0000
	     Image width: 1.0000
	        Exp time: 20.0000
	   Rotation axis: Omega
	           Omega: 0.0000
	             Chi: 54.0000
	             Phi: 120.0000
	             XTD: 50.0838
	          2theta: 29.9494
scan:
	Number of images: 180
	           Slice: -60.0000 - 120.0000
	     Image width: 1.0000
	        Exp time: 20.0000
	   Rotation axis: Omega
	           Omega: 0.0000
	             Chi: 54.0000
	             Phi: 240.0000
	             XTD: 50.0838
	          2theta: 29.9494
;
_diffrn_measurement_device
;
XtaLABmini: Fixed Chi 2 circle
;
_diffrn_measurement_device_type 'Rigaku Mercury375R (2x2 bin mode)'
_diffrn_measurement_method 'profile data from \w-scans'
_diffrn_measurement_specimen_support Fiber
_diffrn_orient_matrix_type d*Trek
_diffrn_orient_matrix_UB_11 0.023069
_diffrn_orient_matrix_UB_12 0.075737
_diffrn_orient_matrix_UB_13 -0.001006
_diffrn_orient_matrix_UB_21 -0.035937
_diffrn_orient_matrix_UB_22 0.011262
_diffrn_orient_matrix_UB_23 0.023763
_diffrn_orient_matrix_UB_31 0.020578
_diffrn_orient_matrix_UB_32 -0.005818
_diffrn_orient_matrix_UB_33 0.033878
_diffrn_radiation_monochromator 'Graphite Monochromator'
_diffrn_radiation_type MoK\a
_diffrn_radiation_wavelength 0.71073
_diffrn_reflns_av_R_equivalents 0.0683
_diffrn_reflns_av_unetI/netI 0.0493
_diffrn_reflns_Laue_measured_fraction_full 0.993
_diffrn_reflns_Laue_measured_fraction_max 0.992
_diffrn_reflns_limit_h_max 28
_diffrn_reflns_limit_h_min -29
_diffrn_reflns_limit_k_max 32
_diffrn_reflns_limit_k_min -32
_diffrn_reflns_limit_l_max 16
_diffrn_reflns_limit_l_min -16
_diffrn_reflns_number 15792
_diffrn_reflns_point_group_measured_fraction_full 0.991
_diffrn_reflns_point_group_measured_fraction_max 0.986
_diffrn_reflns_theta_full 25.242
_diffrn_reflns_theta_max 27.638
_diffrn_reflns_theta_min 3.069
_diffrn_source 'Sealed Tube'
_diffrn_source_current 12.0
_diffrn_source_power 0.6
_diffrn_source_voltage 50.0
_exptl_absorpt_coefficient_mu 3.007
_exptl_absorpt_correction_T_max 1.000
_exptl_absorpt_correction_T_min 0.810
_exptl_absorpt_correction_type multi-scan
_exptl_crystal_colour Colorless
_exptl_crystal_density_diffrn 1.513
_exptl_crystal_density_method 'not measured'
_exptl_crystal_description Prism
_exptl_crystal_F_000 3176
_exptl_crystal_size_max 0.2
_exptl_crystal_size_mid 0.2
_exptl_crystal_size_min 0.2
_refine_diff_density_max 0.820
_refine_diff_density_min -1.035
_refine_diff_density_rms 0.118
_refine_ls_abs_structure_details
;
 Flack x determined using 1619 quotients [(I+)-(I-)]/[(I+)+(I-)]
 (Parsons, Flack and Wagner, Acta Cryst. B69 (2013) 249-259).
;
_refine_ls_abs_structure_Flack 0.006(15)
_refine_ls_extinction_coef .
_refine_ls_extinction_method none
_refine_ls_goodness_of_fit_ref 1.112
_refine_ls_hydrogen_treatment constr
_refine_ls_matrix_type full
_refine_ls_number_parameters 230
_refine_ls_number_reflns 4082
_refine_ls_number_restraints 39
_refine_ls_restrained_S_all 1.117
_refine_ls_R_factor_all 0.0473
_refine_ls_R_factor_gt 0.0404
_refine_ls_shift/su_max 0.001
_refine_ls_shift/su_mean 0.000
_refine_ls_structure_factor_coef Fsqd
_refine_ls_weighting_details 'w=1/[\s^2^(Fo^2^)+(0.0572P)^2^+7.0012P] where P=(Fo^2^+2Fc^2^)/3'
_refine_ls_weighting_scheme calc
_refine_ls_wR_factor_gt 0.1069
_refine_ls_wR_factor_ref 0.1134
_reflns_Friedel_coverage 0.903
_reflns_Friedel_fraction_full 0.989
_reflns_Friedel_fraction_max 0.980
_reflns_number_gt 3601
_reflns_number_total 4082
_reflns_threshold_expression 'I > 2\s(I)'
_cod_data_source_file 6.cif
_cod_data_source_block tt
_cod_depositor_comments
;
The following automatic conversions were performed:

data item '_exptl_absorpt_correction_type' value 'Multi-scan' was
changed to 'multi-scan' in accordance with the built-in table derived
from the CIF Core dictionary named 'cif_core.dic' version 2.4.5 last
updated on 2014-11-21.

Automatic conversion script
Id: cif_fix_values 8369 2020-08-20 11:38:08Z andrius 
;
_cod_database_code 1563857
_shelx_space_group_comment
;
The symmetry employed for this shelxl refinement is uniquely defined
by the following loop, which should always be used as a source of
symmetry information in preference to the above space-group names.
They are only intended as comments.
;
_shelx_estimated_absorpt_t_max 0.585
_shelx_estimated_absorpt_t_min 0.585
_olex2_refinement_description
;
1. Fixed Uiso
 At 1.2 times of:
  All C(H) groups
 At 1.5 times of:
  All C(H,H,H) groups
2. Restrained distances
 C2AA-O1AA
 1.28 with sigma of 0.01
 N0AA-C2AA
 1.45 with sigma of 0.01
3. Uiso/Uaniso restraints and constraints
N0AA \\sim C0AA \\sim C2AA \\sim C3AA \\sim O1AA \\sim C4AA: within 2A with
sigma of 0.01 and sigma for terminal atoms of 0.01
Uanis(C2AA) \\sim Ueq: with sigma of 0.01 and sigma for terminal atoms of 0.01
4. Others
 Fixed Sof: N0AA(0.5) O1AA(0.5) C2AA(0.5) C3AA(0.5) H3AA(0.5) H3AB(0.5)
 H3AC(0.5) C0AA(0.5) H0AA(0.5) H0AB(0.5) H0AC(0.5) C4AA(0.5) H4AA(0.5)
 H4AB(0.5) H4AC(0.5)
5.a Aromatic/amide H refined with riding coordinates:
 C7(H7), C1(H1), C2(H2), C8(H8), C5(H5), C4(H4), C9(H9), C12(H12)
5.b Idealised Me refined as rotating group:
 C3AA(H3AA,H3AB,H3AC), C0AA(H0AA,H0AB,H0AC), C4AA(H4AA,H4AB,H4AC)
;
_olex2_submission_special_instructions 'No special instructions were received'

loop_
_space_group_symop_operation_xyz
'x, y, z'
'-x, -y, z'
'-x+1/4, y+1/4, z+1/4'
'x+1/4, -y+1/4, z+1/4'
'x, y+1/2, z+1/2'
'-x, -y+1/2, z+1/2'
'-x+1/4, y+3/4, z+3/4'
'x+1/4, -y+3/4, z+3/4'
'x+1/2, y, z+1/2'
'-x+1/2, -y, z+1/2'
'-x+3/4, y+1/4, z+3/4'
'x+3/4, -y+1/4, z+3/4'
'x+1/2, y+1/2, z'
'-x+1/2, -y+1/2, z'
'-x+3/4, y+3/4, z+1/4'
'x+3/4, -y+3/4, z+1/4'

loop_
_atom_site_label
_atom_site_type_symbol
_atom_site_fract_x
_atom_site_fract_y
_atom_site_fract_z
_atom_site_U_iso_or_equiv
_atom_site_adp_type
_atom_site_occupancy
_atom_site_site_symmetry_order
_atom_site_calc_flag
_atom_site_refinement_flags_posn
_atom_site_refinement_flags_adp
_atom_site_refinement_flags_occupancy
_atom_site_disorder_assembly
_atom_site_disorder_group
Er1 Er -0.250000 -0.250000 -2.04384(4) 0.02929(16) Uani 1 2 d S T P . .
Cu1 Cu -0.500000 -0.500000 -1.7885(7) 0.0385(6) Uani 1 2 d S T P . .
O4 O -0.6927(3) -0.2877(3) -1.6810(6) 0.0483(17) Uani 1 1 d . . . . .
N1 N -0.4336(4) -0.4565(3) -1.8633(7) 0.0420(19) Uani 1 1 d . . . . .
C7 C -0.5928(6) -0.4192(5) -1.7825(13) 0.062(4) Uani 1 1 d . . . . .
H7 H -0.598719 -0.433229 -1.849869 0.074 Uiso 1 1 calc R . . . .
O1 O -0.2894(3) -0.3043(3) -1.9072(6) 0.0441(16) Uani 1 1 d . . . . .
C1 C -0.3969(5) -0.4316(4) -1.7991(14) 0.059(3) Uani 1 1 d . . . . .
H1 H -0.397804 -0.440974 -1.727890 0.070 Uiso 1 1 calc R . . . .
O2 O -0.3062(4) -0.3289(3) -2.0723(5) 0.0535(17) Uani 1 1 d . . . . .
O3 O -0.6632(3) -0.3009(3) -1.5165(5) 0.0525(17) Uani 1 1 d . . . . .
C2 C -0.3563(5) -0.3917(5) -1.8303(9) 0.053(3) Uani 1 1 d . . . . .
H2 H -0.333087 -0.373776 -1.780788 0.063 Uiso 1 1 calc R . . . .
C8 C -0.6261(5) -0.3777(5) -1.7506(8) 0.055(3) Uani 1 1 d . . . . .
H8 H -0.654452 -0.363493 -1.796405 0.067 Uiso 1 1 calc R . . . .
C6 C -0.3126(4) -0.3360(3) -1.9738(7) 0.0397(18) Uani 1 1 d . . . . .
C11 C -0.6606(4) -0.3121(4) -1.6135(7) 0.0390(18) Uani 1 1 d . . . . .
C3 C -0.3522(4) -0.3802(3) -1.9362(7) 0.0366(17) Uani 1 1 d . . . . .
C5 C -0.4293(5) -0.4456(4) -1.9668(7) 0.049(2) Uani 1 1 d . . . . .
H5 H -0.454082 -0.463363 -2.014195 0.059 Uiso 1 1 calc R . . . .
C4 C -0.3881(5) -0.4078(4) -2.0056(7) 0.054(3) Uani 1 1 d . . . . .
H4 H -0.385236 -0.401529 -2.077985 0.065 Uiso 1 1 calc R . . . .
C10 C -0.6192(4) -0.3555(4) -1.6508(7) 0.0407(19) Uani 1 1 d . . . . .
C9 C -0.5769(4) -0.3780(4) -1.5852(7) 0.046(2) Uani 1 1 d . . . . .
H9 H -0.571052 -0.364443 -1.517354 0.055 Uiso 1 1 calc R . . . .
N2 N -0.5501(4) -0.4415(3) -1.7183(7) 0.0421(19) Uani 1 1 d . . . . .
C12 C -0.5434(4) -0.4207(4) -1.6208(7) 0.045(2) Uani 1 1 d . . . . .
H12 H -0.515173 -0.435579 -1.575659 0.054 Uiso 1 1 calc R . . . .
N0AA N -0.504(2) -0.2509(7) -1.793(3) 0.092(6) Uani 0.5 1 d D U . . .
O1AA O -0.4691(8) -0.2732(8) -1.6215(17) 0.088(5) Uani 0.5 1 d D U . . .
C2AA C -0.5054(11) -0.2456(11) -1.679(3) 0.084(5) Uani 0.5 1 d D U . . .
C3AA C -0.4643(14) -0.2923(12) -1.817(3) 0.099(7) Uani 0.5 1 d . U . . .
H3AA H -0.463061 -0.317277 -1.759272 0.148 Uiso 0.5 1 calc GR . . . .
H3AB H -0.425186 -0.277869 -1.828595 0.148 Uiso 0.5 1 calc GR . . . .
H3AC H -0.477419 -0.310428 -1.879985 0.148 Uiso 0.5 1 calc GR . . . .
C0AA C -0.5360(14) -0.2187(12) -1.846(3) 0.090(6) Uani 0.5 1 d . U . . .
H0AA H -0.531705 -0.183176 -1.817696 0.135 Uiso 0.5 1 calc GR . . . .
H0AB H -0.576893 -0.229596 -1.840828 0.135 Uiso 0.5 1 calc GR . . . .
H0AC H -0.523790 -0.219020 -1.918643 0.135 Uiso 0.5 1 calc GR . . . .
C4AA C -0.5470(11) -0.2020(11) -1.640(2) 0.080(6) Uani 0.5 1 d . U . . .
H4AA H -0.582724 -0.202232 -1.681632 0.120 Uiso 0.5 1 calc GR . . . .
H4AB H -0.527752 -0.167793 -1.646683 0.120 Uiso 0.5 1 calc GR . . . .
H4AC H -0.556739 -0.208303 -1.567054 0.120 Uiso 0.5 1 calc GR . . . .

loop_
_atom_site_aniso_label
_atom_site_aniso_U_11
_atom_site_aniso_U_22
_atom_site_aniso_U_33
_atom_site_aniso_U_23
_atom_site_aniso_U_13
_atom_site_aniso_U_12
Er1 0.0288(2) 0.0252(2) 0.0339(2) 0.000 0.000 0.0009(4)
Cu1 0.0307(6) 0.0278(6) 0.0570(16) 0.000 0.000 0.0022(10)
O4 0.054(4) 0.047(4) 0.044(3) 0.002(3) 0.003(3) 0.020(3)
N1 0.045(4) 0.041(4) 0.040(4) 0.007(3) 0.001(3) -0.011(4)
C7 0.091(8) 0.057(6) 0.038(6) -0.009(5) -0.010(6) 0.033(6)
O1 0.053(4) 0.039(3) 0.040(3) 0.003(3) -0.006(3) -0.020(3)
C1 0.069(7) 0.061(6) 0.045(6) 0.013(6) 0.006(6) -0.037(6)
O2 0.072(5) 0.056(4) 0.032(3) -0.001(3) 0.002(3) -0.025(4)
O3 0.056(4) 0.062(5) 0.039(3) -0.007(3) -0.006(3) 0.017(4)
C2 0.050(6) 0.067(7) 0.042(5) -0.003(5) -0.009(4) -0.021(5)
C8 0.060(7) 0.069(8) 0.037(5) -0.011(5) -0.016(5) 0.033(6)
C6 0.043(5) 0.034(4) 0.043(4) 0.006(4) -0.001(4) -0.001(4)
C11 0.037(5) 0.037(5) 0.044(4) -0.004(4) -0.006(4) 0.007(4)
C3 0.032(4) 0.037(4) 0.041(4) 0.001(3) -0.002(3) -0.011(3)
C5 0.062(6) 0.048(5) 0.037(4) 0.006(4) -0.010(4) -0.025(5)
C4 0.069(7) 0.065(6) 0.029(4) 0.004(4) -0.007(4) -0.028(5)
C10 0.038(5) 0.041(5) 0.042(4) -0.006(4) -0.002(4) 0.016(4)
C9 0.042(5) 0.055(5) 0.042(4) -0.006(4) -0.014(4) 0.013(4)
N2 0.046(5) 0.039(4) 0.041(4) -0.005(3) -0.008(4) 0.014(4)
C12 0.047(5) 0.048(5) 0.042(4) -0.004(4) -0.012(4) 0.012(4)
N0AA 0.079(11) 0.082(11) 0.116(11) -0.002(11) -0.010(8) 0.006(7)
O1AA 0.067(9) 0.087(10) 0.110(11) 0.031(10) -0.025(9) -0.006(9)
C2AA 0.070(8) 0.079(9) 0.102(10) 0.004(8) -0.002(7) -0.028(7)
C3AA 0.081(13) 0.085(14) 0.130(15) -0.020(13) 0.008(12) 0.023(11)
C0AA 0.084(13) 0.084(13) 0.103(14) 0.005(12) -0.026(11) 0.023(11)
C4AA 0.059(11) 0.084(12) 0.098(13) -0.018(11) 0.014(10) -0.023(10)

loop_
_atom_type_symbol
_atom_type_description
_atom_type_scat_dispersion_real
_atom_type_scat_dispersion_imag
_atom_type_scat_source
C C 0.0033 0.0016 'International Tables Vol C Tables 4.2.6.8 and 6.1.1.4'
H H 0.0000 0.0000 'International Tables Vol C Tables 4.2.6.8 and 6.1.1.4'
Cu Cu 0.3201 1.2651 'International Tables Vol C Tables 4.2.6.8 and 6.1.1.4'
Er Er -0.2586 4.9576 'International Tables Vol C Tables 4.2.6.8 and 6.1.1.4'
N N 0.0061 0.0033 'International Tables Vol C Tables 4.2.6.8 and 6.1.1.4'
O O 0.0106 0.0060 'International Tables Vol C Tables 4.2.6.8 and 6.1.1.4'

loop_
_geom_angle_atom_site_label_1
_geom_angle_atom_site_label_2
_geom_angle_atom_site_label_3
_geom_angle
_geom_angle_site_symmetry_1
_geom_angle_site_symmetry_3
O4 Er1 O4 85.2(4) 6_444 9_554
O4 Er1 O1 120.8(2) 9_554 .
O4 Er1 O1 124.2(2) 6_444 .
O4 Er1 O1 124.2(2) 9_554 14_445
O4 Er1 O1 120.8(2) 6_444 14_445
O4 Er1 O2 81.2(3) 9_554 .
O4 Er1 O2 86.0(3) 6_444 .
O4 Er1 O2 86.0(3) 9_554 14_445
O4 Er1 O2 81.2(3) 6_444 14_445
O4 Er1 C6 105.8(3) 9_554 14_445
O4 Er1 C6 101.9(3) 9_554 .
O4 Er1 C6 105.8(3) 6_444 .
O4 Er1 C6 101.9(3) 6_444 14_445
O4 Er1 C11 28.3(2) 6_444 6_444
O4 Er1 C11 28.3(2) 9_554 9_554
O4 Er1 C11 113.5(3) 6_444 9_554
O4 Er1 C11 113.5(3) 9_554 6_444
O1 Er1 O1 86.3(3) 14_445 .
O1 Er1 O2 55.6(2) 14_445 14_445
O1 Er1 O2 141.9(3) 14_445 .
O1 Er1 O2 55.6(2) . .
O1 Er1 O2 141.9(3) . 14_445
O1 Er1 C6 114.1(3) . 14_445
O1 Er1 C6 27.8(2) . .
O1 Er1 C6 27.8(2) 14_445 14_445
O1 Er1 C6 114.1(3) 14_445 .
O1 Er1 C11 106.9(3) . 6_444
O1 Er1 C11 100.8(3) . 9_554
O1 Er1 C11 100.8(3) 14_445 6_444
O1 Er1 C11 106.9(3) 14_445 9_554
O2 Er1 O2 162.5(3) 14_445 .
O2 Er1 C6 27.8(2) 14_445 14_445
O2 Er1 C6 27.8(2) . .
O2 Er1 C6 169.7(3) . 14_445
O2 Er1 C6 169.7(3) 14_445 .
O2 Er1 C11 91.9(3) . 6_444
O2 Er1 C11 82.4(3) . 9_554
O2 Er1 C11 91.9(3) 14_445 9_554
O2 Er1 C11 82.4(3) 14_445 6_444
O3 Er1 O4 55.9(2) 9_554 9_554
O3 Er1 O4 141.0(3) 9_554 6_444
O3 Er1 O4 141.0(3) 6_444 9_554
O3 Er1 O4 55.9(2) 6_444 6_444
O3 Er1 O1 83.8(2) 6_444 .
O3 Er1 O1 83.9(3) 6_444 14_445
O3 Er1 O1 83.8(2) 9_554 14_445
O3 Er1 O1 83.9(3) 9_554 .
O3 Er1 O2 91.8(3) 6_444 .
O3 Er1 O2 90.8(3) 9_554 .
O3 Er1 O2 90.8(3) 6_444 14_445
O3 Er1 O2 91.8(3) 9_554 14_445
O3 Er1 O3 163.1(3) 9_554 6_444
O3 Er1 C6 87.2(3) 9_554 14_445
O3 Er1 C6 87.3(3) 6_444 14_445
O3 Er1 C6 87.3(3) 9_554 .
O3 Er1 C6 87.2(3) 6_444 .
O3 Er1 C11 168.4(3) 9_554 6_444
O3 Er1 C11 168.4(3) 6_444 9_554
O3 Er1 C11 27.9(2) 6_444 6_444
O3 Er1 C11 27.9(2) 9_554 9_554
C6 Er1 C6 142.0(4) . 14_445
C11 Er1 C6 100.2(3) 9_554 14_445
C11 Er1 C6 92.1(3) 9_554 .
C11 Er1 C6 100.2(3) 6_444 .
C11 Er1 C6 92.1(3) 6_444 14_445
C11 Er1 C11 141.7(4) 6_444 9_554
N1 Cu1 N1 125.7(8) 2_445 .
N2 Cu1 N1 100.2(4) 2_445 .
N2 Cu1 N1 102.7(3) 2_445 2_445
N2 Cu1 N1 100.2(4) . 2_445
N2 Cu1 N1 102.7(3) . .
N2 Cu1 N2 128.6(8) 2_445 .
C11 O4 Er1 90.5(5) . 9_455
C1 N1 Cu1 114.8(9) . .
C1 N1 C5 117.4(10) . .
C5 N1 Cu1 127.2(8) . .
C8 C7 H7 119.1 . .
C8 C7 N2 121.8(12) . .
N2 C7 H7 119.1 . .
C6 O1 Er1 91.6(5) . .
N1 C1 H1 117.6 . .
N1 C1 C2 124.7(14) . .
C2 C1 H1 117.6 . .
C6 O2 Er1 91.6(5) . .
C11 O3 Er1 90.9(5) . 9_455
C1 C2 H2 121.1 . .
C3 C2 C1 117.8(11) . .
C3 C2 H2 121.1 . .
C7 C8 H8 119.3 . .
C7 C8 C10 121.3(10) . .
C10 C8 H8 119.3 . .
O1 C6 Er1 60.6(4) . .
O1 C6 C3 119.7(7) . .
O2 C6 Er1 60.6(4) . .
O2 C6 O1 121.2(8) . .
O2 C6 C3 118.9(8) . .
C3 C6 Er1 174.6(6) . .
O4 C11 Er1 61.2(5) . 9_455
O4 C11 C10 119.1(7) . .
O3 C11 Er1 61.2(5) . 9_455
O3 C11 O4 121.3(8) . .
O3 C11 C10 119.6(8) . .
C10 C11 Er1 168.9(7) . 9_455
C2 C3 C6 120.3(8) . .
C2 C3 C4 118.4(8) . .
C4 C3 C6 121.1(8) . .
N1 C5 H5 119.2 . .
N1 C5 C4 121.6(8) . .
C4 C5 H5 119.2 . .
C3 C4 C5 119.9(8) . .
C3 C4 H4 120.0 . .
C5 C4 H4 120.0 . .
C8 C10 C11 120.2(8) . .
C9 C10 C8 117.5(8) . .
C9 C10 C11 122.0(8) . .
C10 C9 H9 120.2 . .
C10 C9 C12 119.6(8) . .
C12 C9 H9 120.2 . .
C7 N2 Cu1 114.7(8) . .
C12 N2 Cu1 127.7(7) . .
C12 N2 C7 117.4(9) . .
C9 C12 H12 118.8 . .
N2 C12 C9 122.4(8) . .
N2 C12 H12 118.8 . .
C3AA N0AA C2AA 107(4) . .
C0AA N0AA C2AA 117(3) . .
C0AA N0AA C3AA 136(4) . .
N0AA C2AA C4AA 114(2) . .
O1AA C2AA N0AA 120(4) . .
O1AA C2AA C4AA 126(3) . .
N0AA C3AA H3AA 109.5 . .
N0AA C3AA H3AB 109.5 . .
N0AA C3AA H3AC 109.5 . .
H3AA C3AA H3AB 109.5 . .
H3AA C3AA H3AC 109.5 . .
H3AB C3AA H3AC 109.5 . .
N0AA C0AA H0AA 109.5 . .
N0AA C0AA H0AB 109.5 . .
N0AA C0AA H0AC 109.5 . .
H0AA C0AA H0AB 109.5 . .
H0AA C0AA H0AC 109.5 . .
H0AB C0AA H0AC 109.5 . .
C2AA C4AA H4AA 109.5 . .
C2AA C4AA H4AB 109.5 . .
C2AA C4AA H4AC 109.5 . .
H4AA C4AA H4AB 109.5 . .
H4AA C4AA H4AC 109.5 . .
H4AB C4AA H4AC 109.5 . .

loop_
_geom_bond_atom_site_label_1
_geom_bond_atom_site_label_2
_geom_bond_distance
_geom_bond_site_symmetry_2
Er1 O4 2.353(7) 6_444
Er1 O4 2.353(7) 9_554
Er1 O1 2.365(7) .
Er1 O1 2.365(7) 14_445
Er1 O2 2.366(7) 14_445
Er1 O2 2.366(7) .
Er1 O3 2.352(7) 6_444
Er1 O3 2.352(7) 9_554
Er1 C6 2.714(8) 14_445
Er1 C6 2.714(9) .
Er1 C11 2.685(8) 6_444
Er1 C11 2.685(8) 9_554
Cu1 N1 2.072(10) .
Cu1 N1 2.072(10) 2_445
Cu1 N2 2.045(10) 2_445
Cu1 N2 2.045(10) .
O4 C11 1.273(10) .
N1 C1 1.313(17) .
N1 C5 1.339(12) .
C7 H7 0.9300 .
C7 C8 1.339(16) .
C7 N2 1.374(15) .
O1 C6 1.267(11) .
C1 H1 0.9300 .
C1 C2 1.405(15) .
O2 C6 1.264(10) .
O3 C11 1.258(10) .
C2 H2 0.9300 .
C2 C3 1.372(14) .
C8 H8 0.9300 .
C8 C10 1.386(13) .
C6 C3 1.494(11) .
C11 C10 1.504(11) .
C3 C4 1.376(12) .
C5 H5 0.9300 .
C5 C4 1.409(13) .
C4 H4 0.9300 .
C10 C9 1.379(12) .
C9 H9 0.9300 .
C9 C12 1.380(13) .
N2 C12 1.346(12) .
C12 H12 0.9300 .
N0AA C2AA 1.450(15) .
N0AA C3AA 1.39(4) .
N0AA C0AA 1.27(5) .
O1AA C2AA 1.288(14) .
C2AA C4AA 1.52(4) .
C3AA H3AA 0.9600 .
C3AA H3AB 0.9600 .
C3AA H3AC 0.9600 .
C0AA H0AA 0.9600 .
C0AA H0AB 0.9600 .
C0AA H0AC 0.9600 .
C4AA H4AA 0.9600 .
C4AA H4AB 0.9600 .
C4AA H4AC 0.9600 .

loop_
_geom_torsion_atom_site_label_1
_geom_torsion_atom_site_label_2
_geom_torsion_atom_site_label_3
_geom_torsion_atom_site_label_4
_geom_torsion
_geom_torsion_site_symmetry_1
_geom_torsion_site_symmetry_2
_geom_torsion_site_symmetry_3
_geom_torsion_site_symmetry_4
Er1 O4 C11 O3 -12.1(10) 9_455 . . .
Er1 O4 C11 C10 167.4(8) 9_455 . . .
Er1 O1 C6 O2 1.3(10) . . . .
Er1 O1 C6 C3 -173.8(7) . . . .
Er1 O2 C6 O1 -1.3(10) . . . .
Er1 O2 C6 C3 173.8(7) . . . .
Er1 O3 C11 O4 12.1(10) 9_455 . . .
Er1 O3 C11 C10 -167.4(8) 9_455 . . .
Er1 C11 C10 C8 73(3) 9_455 . . .
Er1 C11 C10 C9 -101(3) 9_455 . . .
Cu1 N1 C1 C2 -166.8(11) . . . .
Cu1 N1 C5 C4 168.5(8) . . . .
Cu1 N2 C12 C9 174.3(8) . . . .
O4 C11 C10 C8 -15.9(15) . . . .
O4 C11 C10 C9 170.1(10) . . . .
N1 C1 C2 C3 -4(2) . . . .
N1 C5 C4 C3 -1.6(18) . . . .
C7 C8 C10 C11 -174.7(12) . . . .
C7 C8 C10 C9 -0.5(19) . . . .
C7 N2 C12 C9 -1.0(16) . . . .
O1 C6 C3 C2 -10.0(14) . . . .
O1 C6 C3 C4 165.7(10) . . . .
C1 N1 C5 C4 -1.6(17) . . . .
C1 C2 C3 C6 176.3(10) . . . .
C1 C2 C3 C4 0.5(17) . . . .
O2 C6 C3 C2 174.7(10) . . . .
O2 C6 C3 C4 -9.6(15) . . . .
O3 C11 C10 C8 163.6(11) . . . .
O3 C11 C10 C9 -10.4(15) . . . .
C2 C3 C4 C5 2.1(17) . . . .
C8 C7 N2 Cu1 -174.9(12) . . . .
C8 C7 N2 C12 1(2) . . . .
C8 C10 C9 C12 0.5(16) . . . .
C6 C3 C4 C5 -173.7(10) . . . .
C11 C10 C9 C12 174.6(9) . . . .
C5 N1 C1 C2 4.6(18) . . . .
C10 C9 C12 N2 0.3(16) . . . .
N2 C7 C8 C10 0(2) . . . .
C3AA N0AA C2AA O1AA 7(4) . . . .
C3AA N0AA C2AA C4AA -180(3) . . . .
C0AA N0AA C2AA O1AA -173(3) . . . .
C0AA N0AA C2AA C4AA 1(5) . . . .

_cod_database_fobs_code 1563857
